data_2103500
loop_
_publ_author_name
'Janickis, Vitalijus'
'Ne\<cas, Marek'
'Novosad, Josef'
'Du\<sek, Michal'
'Pet\<r\'i\<cek, V\'aclav'

_publ_section_title
;
 Commensurate and incommensurate structures of~the
 hexabromotellurate(IV) bis{dibromodiselenate(I)} ion --
 [(C~2~H~5~)~<i>n~</i>(C~6~H~5~)~4{-~<i>n</i>}P]~2~[TeBr~6~(Se~2~Br~2~)~2~],
 <i>n</i>=0,1
;
_journal_issue 6
_journal_name_full 'Acta Crystallographica Section B'
_journal_page_first 977
_journal_page_last 985
_journal_paper_doi 10.1107/S010876810201772X
_journal_volume 58
_journal_year 2002
_chemical_formula_sum 'C24 H20 Br5 P Se2 Te0.5'
_chemical_formula_weight 960.6
_chemical_name_systematic ' ?'
_space_group_IT_number 14
_symmetry_cell_setting monoclinic
_symmetry_space_group_name_Hall '-P 2ybc'
_symmetry_space_group_name_H-M 'P 1 21/c 1'
_cell_angle_alpha 90
_cell_angle_beta 102.84(3)
_cell_angle_gamma 90
_cell_formula_units_Z 4
_cell_length_a 11.261(2)
_cell_length_b 24.543(4)
_cell_length_c 10.814(2)
_cell_measurement_temperature 120(2)
_cell_volume 2914.0(10)
_computing_publication_material '(Jana2000; Petricek and Dusek, 2000)'
_computing_structure_refinement '(Jana2000; Petricek and Dusek, 2000)'
_diffrn_measurement_device_type 'Oxford Instruments CCD'
_diffrn_measurement_method 'integration technique'
_diffrn_radiation_type 'Mo K\a'
_diffrn_radiation_wavelength 0.71069
_diffrn_reflns_av_R_equivalents 0.0604
_diffrn_reflns_av_sigmaI/netI 0.0822
_diffrn_reflns_limit_h_max 14
_diffrn_reflns_limit_h_min -15
_diffrn_reflns_limit_k_max 31
_diffrn_reflns_limit_k_min -31
_diffrn_reflns_limit_l_max 14
_diffrn_reflns_limit_l_min -11
_diffrn_reflns_number 17374
_diffrn_reflns_theta_max 28.53
_diffrn_reflns_theta_min 3.29
_exptl_absorpt_coefficient_mu 9.952
_exptl_absorpt_correction_T_max 0.337
_exptl_absorpt_correction_T_min 0.159
_exptl_absorpt_correction_type gaussian
_exptl_absorpt_process_details '(Jana2000; Petricek and Dusek, 2000)'
_exptl_crystal_colour 'dark red'
_exptl_crystal_density_diffrn 2.1890(7)
_exptl_crystal_description parallelepiped
_exptl_crystal_F_000 1792
_exptl_crystal_size_max 0.22
_exptl_crystal_size_mid 0.2
_exptl_crystal_size_min 0.12
_refine_diff_density_max 2.35
_refine_diff_density_min -1.32
_refine_ls_extinction_method none
_refine_ls_goodness_of_fit_ref 1.84
_refine_ls_number_parameters 219
_refine_ls_number_reflns 4247
_refine_ls_R_factor_all 0.0501
_refine_ls_R_factor_gt 0.0501
_refine_ls_shift/su_max 0.0025
_refine_ls_shift/su_mean 0.0003
_refine_ls_structure_factor_coef F
_refine_ls_weighting_details w=1/(\s^2^(F)+0.0001F^2^)
_refine_ls_weighting_scheme sigma
_refine_ls_wR_factor_gt 0.0487
_refine_ls_wR_factor_ref 0.0487
_reflns_number_gt 4247
_reflns_number_total 8052
_reflns_threshold_expression I>3\s(I)
_cod_data_source_file sn0022.cif
_cod_data_source_block II
_cod_depositor_comments
;
The following automatic conversions were performed:
'_exptl_absorpt_correction_type' value 'Gaussian' changed to 'gaussian'
according to '/home/saulius/struct/CIF-dictionaries/cif_core.dic'
dictionary named 'cif_core.dic' version 2.4.1 from 2010-06-29.

Automatic conversion script
Id: cif_fix_enum 1527 2010-12-29 10:47:43Z saulius 

The following automatic conversions were performed:

'_exptl_absorpt_correction_type' value 'Gaussian' changed to
'gaussian' according to
/home/saulius/struct/CIF-dictionaries/cif_core.dic dictionary named
'cif_core.dic' version 2.4.1 from 2010-06-29.

Automatic conversion script
Id: cif_fix_values 1715 2011-07-08 13:25:40Z adriana 
;
_cod_original_cell_volume 2913.9(10)
_cod_original_sg_symbol_H-M P21/c
_cod_original_formula_sum 'C24 H20 Br5 P1 Se2 Te0.5'
_cod_database_code 2103500
_cod_database_fobs_code 2103500

loop_
_symmetry_equiv_pos_site_id
_symmetry_equiv_pos_as_xyz
1 x,y,z
2 -x,1/2+y,1/2-z
3 -x,-y,-z
4 x,1/2-y,1/2+z

loop_
_atom_site_label
_atom_site_fract_x
_atom_site_fract_y
_atom_site_fract_z
_atom_site_U_iso_or_equiv
_atom_site_adp_type
_atom_site_calc_flag
_atom_site_occupancy
_atom_site_type_symbol
Te 0 0 0 0.0121(3) Uani d 1 Te
Br1 0.04905(10) 0.01155(9) -0.23200(13) 0.0198(5) Uani d 1 Br
Br2 0.1730(2) 0.07696(13) 0.0938(4) 0.0207(5) Uani d 1 Br
Br3 0.1738(3) -0.07701(13) 0.0556(2) 0.0200(7) Uani d 1 Br
Se1 0.35249(11) 0.05142(5) -0.08605(15) 0.0243(4) Uani d 1 Se
Br4 0.45624(12) 0.01994(5) -0.24449(17) 0.0337(4) Uani d 1 Br
Se2 0.50538(12) 0.09093(5) 0.05825(15) 0.0264(4) Uani d 1 Se
Br5 0.52143(13) 0.17905(5) -0.02883(17) 0.0361(5) Uani d 1 Br
P 0.5 0.19078(10) 0.5 0.0174(9) Uani d 1 P
C1a 0.3758(5) 0.1470(2) 0.5156(6) 0.0189(17) Uani d 1 C
C2a 0.3205(8) 0.1507(3) 0.6203(9) 0.0262(19) Uani d 1 C
C3a 0.2234(8) 0.1156(4) 0.6251(10) 0.030(2) Uani d 1 C
C4a 0.1845(9) 0.0780(4) 0.5309(11) 0.029(2) Uani d 1 C
C5a 0.2396(9) 0.0740(4) 0.4299(10) 0.028(2) Uani d 1 C
C6a 0.3358(8) 0.1084(3) 0.4208(9) 0.025(2) Uani d 1 C
H2a 0.350(4) 0.1772(14) 0.685(3) 0.025(6) Uiso d 1 H
H3a 0.192(4) 0.1176(18) 0.701(3) 0.025(6) Uiso d 1 H
H4a 0.119(3) 0.0542(14) 0.537(5) 0.025(6) Uiso d 1 H
H5a 0.209(4) 0.0500(16) 0.360(3) 0.025(6) Uiso d 1 H
H6a 0.377(4) 0.1032(18) 0.352(3) 0.025(6) Uiso d 1 H
C1b 0.4548(5) 0.2342(2) 0.3625(5) 0.0189(18) Uani d 1 C
C2b 0.5347(8) 0.2767(4) 0.3468(8) 0.026(2) Uani d 1 C
C3b 0.5024(9) 0.3101(4) 0.2397(9) 0.030(2) Uani d 1 C
C4b 0.3945(9) 0.3022(4) 0.1531(9) 0.029(2) Uani d 1 C
C5b 0.3162(9) 0.2613(4) 0.1695(9) 0.028(2) Uani d 1 C
C6b 0.3453(8) 0.2268(4) 0.2742(8) 0.025(2) Uani d 1 C
H2b 0.609(3) 0.2815(14) 0.410(3) 0.025(6) Uiso d 1 H
H3b 0.556(4) 0.3400(15) 0.236(4) 0.025(6) Uiso d 1 H
H4b 0.374(4) 0.3260(19) 0.081(3) 0.025(6) Uiso d 1 H
H5b 0.244(4) 0.2536(15) 0.106(4) 0.025(6) Uiso d 1 H
H6b 0.287(4) 0.2000(16) 0.287(4) 0.025(6) Uiso d 1 H

loop_
_atom_site_aniso_label
_atom_site_aniso_U_11
_atom_site_aniso_U_22
_atom_site_aniso_U_33
_atom_site_aniso_U_12
_atom_site_aniso_U_13
_atom_site_aniso_U_23
_atom_site_aniso_type_symbol
Te 0.0123(4) 0.0127(4) 0.0122(5) 0 0.0045(4) 0 Te
Br1 0.0203(6) 0.0264(11) 0.0141(7) -0.0039(11) 0.0066(6) 0.0002(12) Br
Br2 0.0159(7) 0.0215(8) 0.0236(11) -0.0021(6) 0.0024(8) -0.0039(6) Br
Br3 0.0206(8) 0.0195(8) 0.0189(17) 0.0065(6) 0.0023(11) -0.0047(8) Br
Se1 0.0199(5) 0.0254(6) 0.0267(7) -0.0037(4) 0.0032(5) 0.0005(5) Se
Br4 0.0345(7) 0.0393(6) 0.0286(9) 0.0013(5) 0.0096(6) 0.0018(5) Br
Se2 0.0181(5) 0.0270(5) 0.0324(8) -0.0029(4) 0.0021(6) 0.0016(5) Se
Br5 0.0350(7) 0.0268(6) 0.0420(11) -0.0110(5) -0.0011(7) 0.0042(5) Br
P 0.0134(13) 0.0179(14) 0.0206(16) 0 0.0026(12) 0 P
C1a 0.016(3) 0.017(2) 0.023(3) 0.000(2) 0.005(2) 0.001(2) C
C2a 0.029(3) 0.019(3) 0.033(4) -0.001(2) 0.012(3) 0.000(2) C
C3a 0.028(3) 0.032(3) 0.035(4) 0.000(2) 0.020(3) 0.006(3) C
C4a 0.025(3) 0.031(3) 0.031(4) -0.010(2) 0.005(3) 0.015(3) C
C5a 0.033(3) 0.025(3) 0.022(4) -0.012(3) -0.002(3) 0.003(3) C
C6a 0.028(3) 0.021(3) 0.027(4) 0.001(2) 0.008(3) 0.004(3) C
C1b 0.020(3) 0.020(3) 0.018(2) 0.002(2) 0.006(2) 0.002(2) C
C2b 0.023(3) 0.026(4) 0.030(3) 0.004(3) 0.006(2) 0.006(2) C
C3b 0.033(4) 0.022(4) 0.037(3) -0.002(3) 0.015(3) 0.010(3) C
C4b 0.049(4) 0.014(5) 0.024(3) 0.006(3) 0.007(3) 0.007(3) C
C5b 0.036(4) 0.020(4) 0.021(3) 0.004(3) -0.006(3) -0.001(3) C
C6b 0.026(4) 0.020(4) 0.030(3) 0.003(3) 0.007(2) 0.002(3) C

loop_
_atom_type_symbol
_atom_type_scat_dispersion_real
_atom_type_scat_dispersion_imag
_atom_type_scat_source
Te -0.531 1.675 'International Tables Vol C Tables  4.2.6.8 and 6.1.1.1'
Br -0.290 2.460 'International Tables Vol C Tables  4.2.6.8 and 6.1.1.1'
Se -0.093 2.226 'International Tables Vol C Tables  4.2.6.8 and 6.1.1.1'
P 0.102 0.094 'International Tables Vol C Tables  4.2.6.8 and 6.1.1.1'
C 0.003 0.002 'International Tables Vol C Tables  4.2.6.8 and 6.1.1.1'
H 0.000 0.000 'International Tables Vol C Tables  4.2.6.8 and 6.1.1.1'
